data_1541897
loop_
_publ_author_name
'Arom\'i, G.'
'Beavers, C. M.'
'S\'anchez Costa, J.'
'Craig, G. A.'
'M\'inguez Espallargas, G.'
'Orera, A.'
'Roubeau, O.'

_publ_section_title
;
 Snapshots of a solid-state transformation: coexistence of three phases
 trapped in one crystal
;
_journal_issue 4
_journal_name_full 'Chem. Sci.'
_journal_page_first 2907
_journal_paper_doi 10.1039/C5SC04287A
_journal_volume 7
_journal_year 2016
_chemical_formula_sum 'C36 H30 Cl2 Fe N10 O10'
_chemical_formula_weight 889.45
_space_group_crystal_system monoclinic
_space_group_IT_number 14
_space_group_name_Hall '-P 2ybc'
_space_group_name_H-M_alt 'P 1 21/c 1'
_symmetry_space_group_name_Hall '-P 2ybc'
_symmetry_space_group_name_H-M 'P 1 21/c 1'
_atom_sites_solution_hydrogens geom
_audit_creation_method SHELXL-2014/7
_audit_update_record
;
2015-12-22 deposited with the CCDC.
2016-01-05 downloaded from the CCDC.
;
_cell_angle_alpha 90
_cell_angle_beta 90.353(10)
_cell_angle_gamma 90
_cell_formula_units_Z 8
_cell_length_a 15.717(3)
_cell_length_b 20.127(3)
_cell_length_c 24.672(4)
_cell_measurement_reflns_used 443
_cell_measurement_temperature 250(2)
_cell_measurement_theta_max 9.68
_cell_measurement_theta_min 3.56
_cell_volume 7804(2)
_computing_cell_refinement 'SAINT V8.34A(Bruker, 2012)'
_computing_data_collection 'Apex2 v2012.10-0 (Bruker, 2012)'
_computing_data_reduction SAINT
_computing_molecular_graphics
;
         SHELXTL 5.1, XP (Sheldrick, 1994)
    ShelXle Rev 699 (Hubschle, 2011)
;
_computing_publication_material SHELXL-2014/7
_computing_structure_refinement 'SHELXL-2014/7 (Sheldrick, 2014)'
_computing_structure_solution SHELXT
_diffrn_ambient_temperature 250(2)
_diffrn_detector_area_resol_mean 8.3
_diffrn_measured_fraction_theta_full 0.992
_diffrn_measured_fraction_theta_max 0.992
_diffrn_measurement_device_type 'Bruker Apex2'
_diffrn_measurement_method \w
_diffrn_orient_matrix_type 'Sparks (1982)'
_diffrn_orient_matrix_UB_11 -0.00442
_diffrn_orient_matrix_UB_12 -0.01419
_diffrn_orient_matrix_UB_13 -0.03876
_diffrn_orient_matrix_UB_21 0.02481
_diffrn_orient_matrix_UB_22 0.04343
_diffrn_orient_matrix_UB_23 -0.01164
_diffrn_orient_matrix_UB_31 0.05842
_diffrn_orient_matrix_UB_32 -0.01952
_diffrn_orient_matrix_UB_33 0.00228
_diffrn_radiation_monochromator silicon(111)
_diffrn_radiation_source 'Advanced Light Source Beamline 11.3.1'
_diffrn_radiation_type synchrotron
_diffrn_radiation_wavelength 0.7749
_diffrn_reflns_av_R_equivalents 0.1751
_diffrn_reflns_av_unetI/netI 0.1619
_diffrn_reflns_Laue_measured_fraction_full 0.992
_diffrn_reflns_Laue_measured_fraction_max 0.992
_diffrn_reflns_limit_h_max 11
_diffrn_reflns_limit_h_min -11
_diffrn_reflns_limit_k_max 14
_diffrn_reflns_limit_k_min -14
_diffrn_reflns_limit_l_max 17
_diffrn_reflns_limit_l_min -17
_diffrn_reflns_number 15377
_diffrn_reflns_point_group_measured_fraction_full 0.992
_diffrn_reflns_point_group_measured_fraction_max 0.992
_diffrn_reflns_theta_full 15.947
_diffrn_reflns_theta_max 15.947
_diffrn_reflns_theta_min 2.768
_exptl_absorpt_coefficient_mu 0.746
_exptl_absorpt_correction_T_max 0.747
_exptl_absorpt_correction_T_min 0.321
_exptl_absorpt_correction_type multi-scan
_exptl_absorpt_process_details 'SADABS-2012/1  (Sheldrick, 2012)'
_exptl_crystal_colour red
_exptl_crystal_density_diffrn 1.514
_exptl_crystal_description block
_exptl_crystal_F_000 3648
_exptl_crystal_size_max 0.100
_exptl_crystal_size_mid 0.070
_exptl_crystal_size_min 0.050
_refine_diff_density_max 0.469
_refine_diff_density_min -0.451
_refine_diff_density_rms 0.095
_refine_ls_extinction_method none
_refine_ls_goodness_of_fit_ref 1.136
_refine_ls_hydrogen_treatment constr
_refine_ls_matrix_type full
_refine_ls_number_parameters 1063
_refine_ls_number_reflns 2904
_refine_ls_number_restraints 1482
_refine_ls_restrained_S_all 0.890
_refine_ls_R_factor_all 0.1998
_refine_ls_R_factor_gt 0.1521
_refine_ls_shift/su_max 0.000
_refine_ls_shift/su_mean 0.000
_refine_ls_structure_factor_coef Fsqd
_refine_ls_weighting_details 'w=1/[\s^2^(Fo^2^)+(0.1724P)^2^+203.9031P] where P=(Fo^2^+2Fc^2^)/3'
_refine_ls_weighting_scheme calc
_refine_ls_wR_factor_gt 0.3468
_refine_ls_wR_factor_ref 0.3892
_reflns_Friedel_coverage 0.000
_reflns_number_gt 1715
_reflns_number_total 2904
_reflns_threshold_expression 'I > 2\s(I)'
_cod_data_source_file c5sc04287a2.cif
_cod_data_source_block Stage1_Transient
_cod_depositor_comments 'Adding full bibliography for 1541896--1541904.cif.'
_cod_original_cell_volume 7805(2)
_cod_database_code 1541897
_shelx_shelxl_version_number 2014/7
_shelx_space_group_comment
;
The symmetry employed for this shelxl refinement is uniquely defined
by the following loop, which should always be used as a source of
symmetry information in preference to the above space-group names.
They are only intended as comments.
;
_shelx_estimated_absorpt_t_min 0.929
_shelx_estimated_absorpt_t_max 0.964

loop_
_space_group_symop_operation_xyz
'x, y, z'
'-x, y+1/2, -z+1/2'
'-x, -y, -z'
'x, -y-1/2, z-1/2'

loop_
_atom_site_label
_atom_site_type_symbol
_atom_site_fract_x
_atom_site_fract_y
_atom_site_fract_z
_atom_site_U_iso_or_equiv
_atom_site_adp_type
_atom_site_occupancy
_atom_site_site_symmetry_order
_atom_site_calc_flag
_atom_site_refinement_flags_posn
_atom_site_refinement_flags_adp
Cl1_1 Cl 1.0180(9) 0.8767(7) 0.3926(5) 0.155(6) Uani 1 1 d D U
O1_1 O 1.1052(11) 0.8707(13) 0.3851(10) 0.150(10) Uani 1 1 d D U
O2_1 O 0.9745(16) 0.8533(14) 0.3476(9) 0.186(11) Uani 1 1 d D U
O3_1 O 0.9967(17) 0.9418(9) 0.4039(12) 0.192(12) Uani 1 1 d D U
O4_1 O 0.9957(17) 0.8372(12) 0.4370(9) 0.184(11) Uani 1 1 d D U
Cl1_2 Cl 0.5001(8) 0.9114(7) 0.2394(5) 0.148(6) Uani 1 1 d D U
O1_2 O 0.4498(14) 0.8560(10) 0.2287(9) 0.149(10) Uani 1 1 d D U
O2_2 O 0.5310(16) 0.9366(13) 0.1909(8) 0.168(11) Uani 1 1 d D U
O3_2 O 0.5676(13) 0.8925(12) 0.2726(9) 0.158(10) Uani 1 1 d D U
O4_2 O 0.4515(16) 0.9594(11) 0.2650(10) 0.175(11) Uani 1 1 d D U
Cl1_3 Cl 0.0023(9) 0.4486(7) 0.3713(5) 0.154(6) Uani 1 1 d D U
O1_3 O 0.0684(14) 0.4926(12) 0.3816(11) 0.166(11) Uani 1 1 d D U
O2_3 O 0.0331(17) 0.3888(10) 0.3520(11) 0.189(12) Uani 1 1 d D U
O3_3 O -0.0521(16) 0.4772(13) 0.3331(10) 0.189(11) Uani 1 1 d D U
O4_3 O -0.0430(18) 0.4373(14) 0.4187(9) 0.199(12) Uani 1 1 d D U
Cl1_4 Cl 0.5036(9) 0.6388(7) 0.4913(5) 0.160(6) Uani 1 1 d D U
O1_4 O 0.4617(15) 0.6166(12) 0.4452(8) 0.149(10) Uani 1 1 d D U
O2_4 O 0.4843(19) 0.7054(9) 0.5003(11) 0.190(12) Uani 1 1 d D U
O3_4 O 0.4783(19) 0.6025(13) 0.5362(9) 0.209(12) Uani 1 1 d D U
O4_4 O 0.5911(12) 0.6326(15) 0.4852(11) 0.201(12) Uani 1 1 d D U
Fe01 Fe 0.2238(4) 0.6848(3) 0.3474(2) 0.094(3) Uani 1 1 d . U
Fe02 Fe 0.7299(4) 0.7343(3) 0.3549(2) 0.099(3) Uani 1 1 d . U
O1 O 0.177(2) 0.8676(18) 0.5024(13) 0.145(11) Uani 1 1 d . U
O2 O 0.330(2) 0.722(2) 0.1469(13) 0.138(11) Uani 1 1 d . U
O101 O 0.840(2) 0.582(2) 0.1832(14) 0.165(14) Uani 1 1 d . U
O102 O 0.632(2) 0.752(2) 0.5801(13) 0.143(11) Uani 1 1 d . U
N1 N 0.1641(19) 0.7500(18) 0.4529(13) 0.099(10) Uani 1 1 d . U
H1B H 0.1550 0.7898 0.4404 0.119 Uiso 1 1 calc R U
N2 N 0.189(2) 0.698(2) 0.4241(14) 0.100(8) Uani 1 1 d . U
N3 N 0.249(2) 0.5998(18) 0.3743(14) 0.092(7) Uani 1 1 d . U
N4 N 0.274(2) 0.641(2) 0.2846(15) 0.097(7) Uani 1 1 d . U
N5 N 0.289(2) 0.6541(19) 0.2330(15) 0.112(11) Uani 1 1 d . U
H5A H 0.2777 0.6920 0.2178 0.135 Uiso 1 1 calc R U
N6 N 0.396(2) 0.7348(19) 0.3972(12) 0.099(9) Uani 1 1 d . U
H6A H 0.4098 0.7001 0.4163 0.119 Uiso 1 1 calc R U
N7 N 0.326(2) 0.7378(19) 0.3619(13) 0.095(7) Uani 1 1 d . U
N8 N 0.202(2) 0.7657(19) 0.3117(13) 0.102(7) Uani 1 1 d . U
N9 N 0.109(2) 0.666(2) 0.3215(13) 0.098(7) Uani 1 1 d . U
N10 N 0.056(2) 0.6152(18) 0.3240(12) 0.098(10) Uani 1 1 d . U
H10C H 0.0657 0.5780 0.3408 0.117 Uiso 1 1 calc R U
N101 N 0.787(2) 0.6893(18) 0.2312(15) 0.104(10) Uani 1 1 d . U
H10D H 0.7748 0.6473 0.2351 0.124 Uiso 1 1 calc R U
N102 N 0.7771(19) 0.734(2) 0.2711(14) 0.093(8) Uani 1 1 d . U
N103 N 0.7653(19) 0.8311(18) 0.3360(15) 0.094(8) Uani 1 1 d . U
N104 N 0.697(2) 0.7958(19) 0.4265(14) 0.097(8) Uani 1 1 d . U
N105 N 0.666(2) 0.789(2) 0.4774(15) 0.115(11) Uani 1 1 d . U
H10E H 0.6462 0.7520 0.4913 0.138 Uiso 1 1 calc R U
N106 N 0.914(2) 0.7115(19) 0.4153(14) 0.112(11) Uani 1 1 d . U
H10F H 0.9328 0.7519 0.4112 0.135 Uiso 1 1 calc R U
N107 N 0.839(2) 0.692(2) 0.3931(13) 0.101(8) Uani 1 1 d . U
N108 N 0.705(3) 0.6337(18) 0.3672(13) 0.097(8) Uani 1 1 d . U
N109 N 0.606(2) 0.718(2) 0.3232(13) 0.099(8) Uani 1 1 d . U
N110 N 0.550(2) 0.7500(19) 0.2923(13) 0.106(10) Uani 1 1 d . U
H11A H 0.5533 0.7921 0.2847 0.127 Uiso 1 1 calc R U
C1 C 0.189(4) 0.939(3) 0.494(2) 0.20(3) Uani 1 1 d . U
H1A H 0.2146 0.9470 0.4595 0.296 Uiso 1 1 calc R U
H1C H 0.1337 0.9610 0.4958 0.296 Uiso 1 1 calc R U
H1D H 0.2250 0.9565 0.5230 0.296 Uiso 1 1 calc R U
C2 C 0.140(3) 0.845(3) 0.551(2) 0.128(16) Uani 1 1 d . U
C3 C 0.114(3) 0.887(3) 0.593(2) 0.155(19) Uani 1 1 d . U
H3A H 0.1187 0.9333 0.5913 0.186 Uiso 1 1 calc R U
C4 C 0.080(3) 0.854(3) 0.636(2) 0.139(18) Uani 1 1 d . U
H4A H 0.0638 0.8800 0.6665 0.167 Uiso 1 1 calc R U
C5 C 0.067(3) 0.786(3) 0.639(2) 0.139(18) Uani 1 1 d . U
H5B H 0.0412 0.7666 0.6694 0.167 Uiso 1 1 calc R U
C6 C 0.093(3) 0.749(3) 0.5956(19) 0.127(15) Uani 1 1 d . U
H6B H 0.0889 0.7021 0.5978 0.152 Uiso 1 1 calc R U
C7 C 0.126(3) 0.777(3) 0.549(2) 0.105(12) Uani 1 1 d . U
C8 C 0.155(3) 0.731(3) 0.507(2) 0.107(13) Uani 1 1 d . U
C9 C 0.178(2) 0.667(2) 0.5073(19) 0.100(12) Uani 1 1 d . U
H9A H 0.1795 0.6403 0.5384 0.120 Uiso 1 1 calc R U
C10 C 0.201(3) 0.646(3) 0.456(2) 0.106(14) Uani 1 1 d . U
C11 C 0.234(3) 0.589(3) 0.4308(19) 0.099(12) Uani 1 1 d . U
C12 C 0.252(3) 0.529(3) 0.454(2) 0.128(17) Uani 1 1 d . U
H12A H 0.2413 0.5215 0.4907 0.154 Uiso 1 1 calc R U
C13 C 0.285(3) 0.480(3) 0.423(2) 0.144(19) Uani 1 1 d . U
H13A H 0.2961 0.4386 0.4393 0.173 Uiso 1 1 calc R U
C14 C 0.303(3) 0.489(3) 0.3673(19) 0.128(16) Uani 1 1 d . U
H14A H 0.3245 0.4542 0.3460 0.153 Uiso 1 1 calc R U
C15 C 0.288(3) 0.550(3) 0.346(2) 0.108(13) Uani 1 1 d . U
C16 C 0.294(3) 0.579(3) 0.291(2) 0.092(11) Uani 1 1 d . U
C17 C 0.333(3) 0.552(2) 0.2444(17) 0.108(13) Uani 1 1 d . U
H17A H 0.3589 0.5106 0.2402 0.130 Uiso 1 1 calc R U
C18 C 0.326(3) 0.602(3) 0.206(2) 0.101(12) Uani 1 1 d . U
C19 C 0.357(3) 0.605(3) 0.148(2) 0.116(13) Uani 1 1 d . U
C20 C 0.387(3) 0.545(3) 0.126(2) 0.137(16) Uani 1 1 d . U
H20A H 0.3868 0.5047 0.1450 0.164 Uiso 1 1 calc R U
C21 C 0.417(3) 0.554(3) 0.071(2) 0.141(16) Uani 1 1 d . U
H21A H 0.4403 0.5168 0.0533 0.170 Uiso 1 1 calc R U
C22 C 0.413(4) 0.611(3) 0.046(2) 0.17(2) Uani 1 1 d . U
H22A H 0.4290 0.6108 0.0090 0.202 Uiso 1 1 calc R U
C23 C 0.388(3) 0.670(3) 0.067(2) 0.148(17) Uani 1 1 d . U
H23A H 0.3916 0.7093 0.0465 0.177 Uiso 1 1 calc R U
C24 C 0.357(3) 0.670(3) 0.121(3) 0.130(16) Uani 1 1 d . U
C25 C 0.337(3) 0.786(3) 0.1215(18) 0.152(18) Uani 1 1 d . U
H25A H 0.3145 0.8198 0.1457 0.228 Uiso 1 1 calc R U
H25B H 0.3956 0.7956 0.1134 0.228 Uiso 1 1 calc R U
H25C H 0.3036 0.7860 0.0881 0.228 Uiso 1 1 calc R U
C26 C 0.438(3) 0.792(2) 0.3975(18) 0.115(15) Uani 1 1 d . U
H26A H 0.4861 0.8025 0.4184 0.138 Uiso 1 1 calc R U
C27 C 0.398(3) 0.833(2) 0.3625(16) 0.103(12) Uani 1 1 d . U
H27A H 0.4149 0.8768 0.3534 0.124 Uiso 1 1 calc R U
C28 C 0.325(3) 0.800(3) 0.3419(18) 0.103(12) Uani 1 1 d . U
C29 C 0.257(3) 0.817(3) 0.3057(17) 0.091(11) Uani 1 1 d . U
C30 C 0.246(3) 0.870(2) 0.2714(16) 0.099(12) Uani 1 1 d . U
H30A H 0.2883 0.9023 0.2666 0.119 Uiso 1 1 calc R U
C31 C 0.172(3) 0.873(2) 0.2453(17) 0.109(14) Uani 1 1 d . U
H31A H 0.1614 0.9097 0.2225 0.131 Uiso 1 1 calc R U
C32 C 0.110(3) 0.826(2) 0.2496(17) 0.109(13) Uani 1 1 d . U
H32A H 0.0584 0.8315 0.2303 0.131 Uiso 1 1 calc R U
C33 C 0.123(3) 0.769(3) 0.2838(16) 0.088(10) Uani 1 1 d . U
C34 C 0.072(3) 0.710(3) 0.2915(17) 0.101(13) Uani 1 1 d . U
C35 C -0.009(3) 0.690(2) 0.2757(17) 0.107(13) Uani 1 1 d . U
H35A H -0.0492 0.7138 0.2550 0.128 Uiso 1 1 calc R U
C36 C -0.015(3) 0.629(2) 0.2971(16) 0.102(13) Uani 1 1 d . U
H36A H -0.0619 0.6011 0.2935 0.123 Uiso 1 1 calc R U
C101 C 0.858(5) 0.514(3) 0.187(2) 0.24(4) Uani 1 1 d . U
H10A H 0.8458 0.4990 0.2239 0.362 Uiso 1 1 calc R U
H10B H 0.8229 0.4896 0.1618 0.362 Uiso 1 1 calc R U
H10L H 0.9174 0.5067 0.1795 0.362 Uiso 1 1 calc R U
C102 C 0.853(3) 0.611(3) 0.134(3) 0.145(18) Uani 1 1 d . U
C103 C 0.884(3) 0.577(3) 0.090(2) 0.146(18) Uani 1 1 d . U
H10G H 0.8974 0.5319 0.0918 0.176 Uiso 1 1 calc R U
C104 C 0.893(3) 0.612(3) 0.045(2) 0.140(18) Uani 1 1 d . U
H10H H 0.9088 0.5899 0.0131 0.168 Uiso 1 1 calc R U
C105 C 0.880(3) 0.680(3) 0.042(2) 0.134(17) Uani 1 1 d . U
H10I H 0.8891 0.7023 0.0091 0.160 Uiso 1 1 calc R U
C106 C 0.852(3) 0.717(3) 0.0876(19) 0.129(15) Uani 1 1 d . U
H10J H 0.8429 0.7635 0.0865 0.154 Uiso 1 1 calc R U
C107 C 0.840(3) 0.679(3) 0.135(2) 0.123(14) Uani 1 1 d . U
C108 C 0.817(3) 0.715(3) 0.184(2) 0.102(12) Uani 1 1 d . U
C109 C 0.827(2) 0.782(2) 0.1955(17) 0.094(11) Uani 1 1 d . U
H10K H 0.8496 0.8149 0.1723 0.113 Uiso 1 1 calc R U
C110 C 0.798(3) 0.792(3) 0.249(2) 0.101(13) Uani 1 1 d . U
C111 C 0.798(3) 0.848(3) 0.2836(18) 0.095(12) Uani 1 1 d . U
C112 C 0.825(2) 0.913(2) 0.2721(18) 0.099(13) Uani 1 1 d . U
H11B H 0.8466 0.9239 0.2378 0.119 Uiso 1 1 calc R U
C113 C 0.819(3) 0.959(2) 0.3097(18) 0.110(14) Uani 1 1 d . U
H11C H 0.8395 1.0019 0.3019 0.132 Uiso 1 1 calc R U
C114 C 0.786(2) 0.947(2) 0.3603(18) 0.101(12) Uani 1 1 d . U
H11D H 0.7817 0.9803 0.3868 0.121 Uiso 1 1 calc R U
C115 C 0.757(3) 0.881(3) 0.3701(19) 0.097(12) Uani 1 1 d . U
C116 C 0.720(3) 0.862(3) 0.422(2) 0.094(11) Uani 1 1 d . U
C117 C 0.703(3) 0.893(3) 0.4689(19) 0.116(14) Uani 1 1 d . U
H11E H 0.7127 0.9378 0.4767 0.139 Uiso 1 1 calc R U
C118 C 0.669(3) 0.849(3) 0.503(2) 0.110(13) Uani 1 1 d . U
C119 C 0.645(3) 0.860(3) 0.563(2) 0.129(15) Uani 1 1 d . U
C120 C 0.641(3) 0.930(3) 0.578(2) 0.145(17) Uani 1 1 d . U
H12B H 0.6513 0.9624 0.5517 0.173 Uiso 1 1 calc R U
C121 C 0.623(4) 0.947(3) 0.630(2) 0.18(2) Uani 1 1 d . U
H12C H 0.6252 0.9912 0.6434 0.221 Uiso 1 1 calc R U
C122 C 0.601(3) 0.892(3) 0.662(2) 0.153(19) Uani 1 1 d . U
H12D H 0.5828 0.9044 0.6968 0.184 Uiso 1 1 calc R U
C123 C 0.598(3) 0.821(3) 0.654(2) 0.141(16) Uani 1 1 d . U
H12E H 0.5842 0.7877 0.6792 0.169 Uiso 1 1 calc R U
C124 C 0.621(3) 0.816(3) 0.599(2) 0.126(15) Uani 1 1 d . U
C125 C 0.611(4) 0.699(3) 0.616(2) 0.18(2) Uani 1 1 d . U
H12H H 0.6209 0.6566 0.5984 0.271 Uiso 1 1 calc R U
H12I H 0.6473 0.7015 0.6484 0.271 Uiso 1 1 calc R U
H12J H 0.5521 0.7019 0.6269 0.271 Uiso 1 1 calc R U
C126 C 0.958(3) 0.666(2) 0.4440(18) 0.119(15) Uani 1 1 d . U
H12F H 1.0106 0.6694 0.4623 0.143 Uiso 1 1 calc R U
C127 C 0.908(3) 0.615(3) 0.4393(17) 0.109(13) Uani 1 1 d . U
H12G H 0.9195 0.5735 0.4550 0.130 Uiso 1 1 calc R U
C128 C 0.835(3) 0.627(3) 0.4097(17) 0.097(11) Uani 1 1 d . U
C129 C 0.756(3) 0.592(3) 0.3928(16) 0.094(11) Uani 1 1 d . U
C130 C 0.745(3) 0.523(2) 0.4013(16) 0.110(13) Uani 1 1 d . U
H13B H 0.7874 0.4956 0.4160 0.132 Uiso 1 1 calc R U
C131 C 0.666(3) 0.502(3) 0.3859(17) 0.120(15) Uani 1 1 d . U
H13C H 0.6517 0.4570 0.3922 0.144 Uiso 1 1 calc R U
C132 C 0.609(3) 0.540(3) 0.3628(19) 0.134(17) Uani 1 1 d . U
H13D H 0.5555 0.5229 0.3525 0.161 Uiso 1 1 calc R U
C133 C 0.629(3) 0.605(3) 0.3541(16) 0.096(11) Uani 1 1 d . U
C134 C 0.575(3) 0.654(2) 0.3243(16) 0.089(10) Uani 1 1 d . U
C135 C 0.500(3) 0.651(3) 0.2930(18) 0.115(15) Uani 1 1 d . U
H13E H 0.4656 0.6132 0.2866 0.138 Uiso 1 1 calc R U
C136 C 0.489(3) 0.710(3) 0.2749(18) 0.112(14) Uani 1 1 d . U
H13F H 0.4441 0.7236 0.2523 0.135 Uiso 1 1 calc R U

loop_
_atom_site_aniso_label
_atom_site_aniso_U_11
_atom_site_aniso_U_22
_atom_site_aniso_U_33
_atom_site_aniso_U_23
_atom_site_aniso_U_13
_atom_site_aniso_U_12
Cl1_1 0.151(13) 0.194(15) 0.121(13) 0.013(11) 0.015(12) 0.005(13)
O1_1 0.158(14) 0.19(2) 0.11(2) 0.029(16) 0.012(14) 0.004(15)
O2_1 0.17(2) 0.23(2) 0.154(18) -0.004(16) -0.003(15) 0.018(18)
O3_1 0.17(2) 0.201(17) 0.20(3) 0.003(15) 0.012(19) 0.011(16)
O4_1 0.20(2) 0.21(2) 0.141(18) 0.012(15) 0.027(16) -0.012(18)
Cl1_2 0.139(16) 0.191(17) 0.115(13) 0.026(11) 0.006(10) -0.020(10)
O1_2 0.14(2) 0.20(2) 0.11(2) 0.019(14) 0.011(15) -0.020(13)
O2_2 0.15(2) 0.22(2) 0.138(17) 0.045(15) 0.017(14) -0.001(17)
O3_2 0.158(19) 0.17(2) 0.14(2) 0.032(16) -0.012(13) -0.033(14)
O4_2 0.18(2) 0.20(2) 0.14(2) 0.023(15) 0.022(15) -0.009(14)
Cl1_3 0.187(17) 0.146(15) 0.129(14) -0.003(12) 0.007(10) -0.012(11)
O1_3 0.20(2) 0.15(2) 0.15(2) 0.020(16) -0.014(15) -0.012(14)
O2_3 0.20(2) 0.158(18) 0.20(2) -0.017(15) 0.023(18) -0.017(15)
O3_3 0.22(2) 0.17(2) 0.18(2) 0.001(16) -0.017(15) -0.015(16)
O4_3 0.25(3) 0.17(2) 0.178(18) 0.006(16) 0.042(15) -0.009(18)
Cl1_4 0.181(14) 0.222(16) 0.078(12) -0.014(11) -0.010(11) 0.023(14)
O1_4 0.17(2) 0.20(2) 0.081(16) -0.005(15) 0.006(14) 0.020(17)
O2_4 0.20(2) 0.238(18) 0.13(2) -0.029(15) -0.025(18) 0.026(16)
O3_4 0.25(3) 0.27(2) 0.106(17) -0.001(15) -0.002(16) 0.005(19)
O4_4 0.193(16) 0.29(3) 0.12(2) -0.030(19) -0.010(14) 0.030(16)
Fe01 0.098(5) 0.118(6) 0.067(5) 0.011(4) 0.008(4) 0.002(4)
Fe02 0.099(5) 0.123(6) 0.076(5) 0.003(4) 0.008(4) -0.007(4)
O1 0.19(3) 0.15(2) 0.097(18) 0.006(16) 0.022(18) -0.01(2)
O2 0.16(3) 0.17(2) 0.09(2) 0.004(15) 0.003(17) -0.020(19)
O101 0.26(4) 0.14(2) 0.093(18) -0.017(16) 0.035(19) 0.00(2)
O102 0.17(3) 0.18(2) 0.086(19) 0.010(15) 0.010(18) 0.005(19)
N1 0.10(2) 0.127(14) 0.074(12) 0.010(10) 0.006(12) 0.006(13)
N2 0.103(18) 0.125(13) 0.072(9) 0.013(8) 0.007(8) 0.006(11)
N3 0.082(16) 0.117(10) 0.077(10) 0.011(8) 0.008(9) -0.004(9)
N4 0.093(16) 0.127(12) 0.072(10) 0.008(8) 0.004(9) 0.000(10)
N5 0.12(3) 0.143(16) 0.074(11) 0.012(10) 0.007(12) 0.004(15)
N6 0.105(15) 0.132(18) 0.061(18) 0.009(15) 0.014(13) -0.004(12)
N7 0.102(11) 0.124(12) 0.059(15) 0.006(10) 0.014(9) -0.001(9)
N8 0.106(12) 0.118(11) 0.081(15) 0.011(9) 0.008(10) 0.003(8)
N9 0.098(10) 0.120(14) 0.077(15) 0.011(11) 0.006(9) 0.003(9)
N10 0.102(15) 0.123(15) 0.07(2) 0.009(13) 0.005(14) 0.001(12)
N101 0.11(2) 0.127(14) 0.079(13) -0.005(10) 0.006(13) -0.006(13)
N102 0.088(17) 0.121(13) 0.070(10) 0.000(8) 0.003(9) -0.003(11)
N103 0.088(18) 0.123(10) 0.072(11) 0.000(8) 0.001(10) -0.002(9)
N104 0.087(18) 0.131(12) 0.073(11) 0.004(9) -0.003(10) 0.005(10)
N105 0.12(3) 0.147(16) 0.079(13) 0.004(11) 0.008(13) 0.001(15)
N106 0.104(15) 0.133(17) 0.10(2) 0.004(14) -0.003(14) -0.001(12)
N107 0.097(12) 0.129(13) 0.078(16) 0.001(11) 0.008(10) 0.000(9)
N108 0.093(12) 0.122(10) 0.075(17) -0.006(9) 0.013(11) 0.001(8)
N109 0.093(11) 0.125(13) 0.081(16) -0.003(11) 0.009(10) -0.004(9)
N110 0.100(16) 0.128(16) 0.09(2) -0.005(14) 0.004(15) -0.005(12)
C1 0.32(7) 0.15(2) 0.13(4) 0.00(2) 0.07(4) -0.02(2)
C2 0.15(4) 0.142(17) 0.093(19) 0.006(13) 0.01(2) 0.004(16)
C3 0.21(5) 0.15(2) 0.11(2) -0.003(16) 0.04(3) -0.003(19)
C4 0.17(4) 0.15(2) 0.10(2) 0.000(18) 0.02(2) 0.00(2)
C5 0.17(4) 0.15(2) 0.096(19) -0.003(18) 0.04(2) 0.00(2)
C6 0.16(4) 0.14(2) 0.083(18) 0.006(15) 0.02(2) 0.002(19)
C7 0.10(3) 0.140(17) 0.076(15) 0.008(12) 0.003(15) 0.010(15)
C8 0.11(3) 0.133(16) 0.074(13) 0.012(10) 0.007(13) 0.011(16)
C9 0.09(3) 0.133(16) 0.076(12) 0.014(10) 0.009(12) 0.007(16)
C10 0.12(3) 0.128(14) 0.074(11) 0.017(9) 0.013(12) 0.012(15)
C11 0.09(3) 0.125(14) 0.078(12) 0.015(9) 0.009(12) 0.004(14)
C12 0.16(4) 0.134(16) 0.088(17) 0.024(12) 0.025(18) 0.027(19)
C13 0.19(5) 0.142(17) 0.096(18) 0.022(13) 0.03(2) 0.04(2)
C14 0.16(4) 0.133(14) 0.093(18) 0.017(12) 0.020(19) 0.024(17)
C15 0.11(3) 0.128(13) 0.082(12) 0.011(10) 0.011(13) 0.012(15)
C16 0.07(3) 0.127(13) 0.078(11) 0.006(9) -0.001(12) -0.007(13)
C17 0.10(3) 0.143(16) 0.081(14) 0.006(11) 0.007(15) 0.005(17)
C18 0.08(3) 0.142(18) 0.077(12) 0.003(11) -0.006(13) -0.010(16)
C19 0.11(3) 0.16(2) 0.077(14) 0.000(12) -0.002(15) -0.022(17)
C20 0.15(4) 0.17(2) 0.09(2) -0.001(15) 0.01(2) -0.007(19)
C21 0.15(4) 0.18(3) 0.09(2) -0.005(16) 0.01(2) -0.02(2)
C22 0.22(5) 0.18(3) 0.10(2) 0.002(18) 0.02(2) -0.01(3)
C23 0.17(4) 0.18(3) 0.090(19) 0.003(16) 0.01(2) -0.02(2)
C24 0.14(4) 0.17(2) 0.085(18) 0.005(14) -0.003(18) -0.023(17)
C25 0.17(5) 0.17(2) 0.11(4) 0.015(18) 0.02(3) -0.02(2)
C26 0.124(19) 0.14(2) 0.08(3) 0.016(17) 0.00(2) -0.013(16)
C27 0.114(19) 0.131(17) 0.06(3) 0.005(14) 0.012(16) -0.004(14)
C28 0.113(15) 0.126(14) 0.07(2) 0.009(13) 0.010(15) -0.003(11)
C29 0.104(14) 0.116(14) 0.05(2) 0.000(13) 0.021(14) 0.005(11)
C30 0.11(2) 0.119(16) 0.07(2) 0.008(16) 0.014(16) 0.002(14)
C31 0.12(2) 0.128(19) 0.08(3) 0.020(19) 0.005(18) -0.003(14)
C32 0.11(2) 0.126(18) 0.09(2) 0.020(18) 0.004(18) 0.000(14)
C33 0.099(13) 0.113(14) 0.05(2) -0.003(13) 0.023(12) 0.011(10)
C34 0.100(13) 0.122(15) 0.08(3) 0.014(15) 0.005(14) 0.003(11)
C35 0.103(14) 0.13(2) 0.09(3) 0.021(19) 0.001(16) -0.002(12)
C36 0.101(15) 0.13(2) 0.08(3) 0.018(17) 0.002(15) -0.002(14)
C101 0.47(10) 0.15(2) 0.10(3) -0.01(2) 0.08(4) 0.05(3)
C102 0.20(5) 0.145(18) 0.092(18) -0.015(14) 0.02(2) 0.004(17)
C103 0.19(5) 0.16(2) 0.09(2) -0.019(16) 0.01(2) 0.01(2)
C104 0.17(5) 0.16(3) 0.09(2) -0.015(16) 0.01(2) 0.01(3)
C105 0.16(4) 0.16(3) 0.086(17) -0.015(17) 0.013(18) 0.01(3)
C106 0.15(4) 0.15(2) 0.085(16) -0.011(15) 0.018(18) 0.00(2)
C107 0.14(4) 0.144(17) 0.084(14) -0.015(13) 0.013(15) -0.006(16)
C108 0.10(3) 0.131(16) 0.077(13) -0.006(11) 0.004(14) -0.006(15)
C109 0.08(3) 0.130(15) 0.068(13) -0.001(10) -0.002(14) -0.003(15)
C110 0.11(3) 0.123(13) 0.073(12) -0.002(9) 0.009(14) -0.007(12)
C111 0.09(3) 0.120(13) 0.072(12) 0.001(9) 0.001(13) -0.001(12)
C112 0.10(3) 0.121(14) 0.079(18) 0.001(11) 0.004(17) -0.003(15)
C113 0.12(3) 0.124(15) 0.082(19) -0.004(12) 0.011(19) -0.006(16)
C114 0.10(3) 0.125(13) 0.078(18) -0.001(12) 0.001(17) 0.000(14)
C115 0.10(3) 0.124(12) 0.073(13) -0.001(9) -0.001(14) 0.002(12)
C116 0.08(3) 0.131(13) 0.072(12) 0.003(9) -0.007(13) 0.007(13)
C117 0.13(4) 0.141(15) 0.078(14) -0.003(11) 0.011(16) -0.001(15)
C118 0.11(3) 0.145(17) 0.078(13) 0.004(11) 0.004(14) 0.006(16)
C119 0.14(4) 0.17(2) 0.080(14) 0.002(12) 0.012(15) 0.003(17)
C120 0.18(5) 0.17(2) 0.09(2) -0.003(14) 0.03(2) 0.001(18)
C121 0.27(6) 0.19(2) 0.10(2) -0.008(17) 0.06(3) -0.01(2)
C122 0.17(5) 0.19(2) 0.10(2) 0.003(17) 0.03(2) 0.00(3)
C123 0.14(4) 0.19(2) 0.087(17) 0.005(16) 0.012(18) 0.00(3)
C124 0.11(4) 0.18(2) 0.085(16) 0.010(14) 0.004(17) 0.002(18)
C125 0.24(6) 0.19(2) 0.11(3) 0.02(2) 0.02(3) -0.01(2)
C126 0.109(17) 0.14(2) 0.11(3) 0.01(2) -0.01(2) -0.004(15)
C127 0.104(18) 0.132(18) 0.09(3) 0.002(17) 0.002(18) 0.001(12)
C128 0.096(14) 0.127(13) 0.07(2) -0.003(12) 0.015(14) 0.004(10)
C129 0.096(14) 0.124(12) 0.06(2) -0.006(12) 0.019(14) 0.004(10)
C130 0.11(2) 0.125(14) 0.10(3) 0.001(13) 0.004(19) 0.000(11)
C131 0.11(2) 0.131(15) 0.12(3) 0.006(15) -0.003(19) -0.004(13)
C132 0.12(2) 0.132(15) 0.16(4) 0.017(16) -0.02(2) -0.012(13)
C133 0.092(14) 0.125(13) 0.07(3) -0.006(12) 0.018(14) -0.001(10)
C134 0.085(14) 0.123(14) 0.06(2) -0.011(12) 0.023(14) -0.001(10)
C135 0.104(18) 0.129(18) 0.11(3) 0.000(16) -0.01(2) -0.007(14)
C136 0.103(18) 0.13(2) 0.10(3) -0.002(19) -0.01(2) -0.006(14)

loop_
_atom_type_symbol
_atom_type_description
_atom_type_scat_dispersion_real
_atom_type_scat_dispersion_imag
_atom_type_scat_source
C C -0.0020 0.0020 'International Tables Vol C Tables 4.2.6.8 and 6.1.1.4'
H H 0.0000 0.0000 'International Tables Vol C Tables 4.2.6.8 and 6.1.1.4'
N N -0.0031 0.0040 'International Tables Vol C Tables 4.2.6.8 and 6.1.1.4'
O O -0.0041 0.0074 'International Tables Vol C Tables 4.2.6.8 and 6.1.1.4'
Cl Cl 0.1408 0.1896 'International Tables Vol C Tables 4.2.6.8 and 6.1.1.4'
Fe Fe 0.2064 0.9930 'International Tables Vol C Tables 4.2.6.8 and 6.1.1.4'

loop_
_geom_angle_atom_site_label_1
_geom_angle_atom_site_label_2
_geom_angle_atom_site_label_3
_geom_angle
O3_1 Cl1_1 O2_1 111.4(12)
O3_1 Cl1_1 O1_1 110.5(12)
O2_1 Cl1_1 O1_1 110.3(12)
O3_1 Cl1_1 O4_1 108.5(12)
O2_1 Cl1_1 O4_1 108.1(12)
O1_1 Cl1_1 O4_1 107.9(11)
O4_2 Cl1_2 O2_2 109.6(12)
O4_2 Cl1_2 O3_2 110.0(12)
O2_2 Cl1_2 O3_2 109.6(11)
O4_2 Cl1_2 O1_2 109.4(12)
O2_2 Cl1_2 O1_2 109.3(11)
O3_2 Cl1_2 O1_2 108.9(11)
O2_3 Cl1_3 O1_3 110.8(12)
O2_3 Cl1_3 O4_3 109.1(12)
O1_3 Cl1_3 O4_3 109.7(12)
O2_3 Cl1_3 O3_3 109.9(12)
O1_3 Cl1_3 O3_3 108.5(12)
O4_3 Cl1_3 O3_3 108.7(12)
O1_4 Cl1_4 O4_4 110.4(11)
O1_4 Cl1_4 O3_4 110.4(12)
O4_4 Cl1_4 O3_4 109.1(12)
O1_4 Cl1_4 O2_4 109.8(12)
O4_4 Cl1_4 O2_4 108.8(12)
O3_4 Cl1_4 O2_4 108.4(11)
N3 Fe01 N8 172.7(15)
N3 Fe01 N9 97.6(15)
N8 Fe01 N9 81.1(17)
N3 Fe01 N4 77.3(16)
N8 Fe01 N4 95.5(15)
N9 Fe01 N4 91.6(13)
N3 Fe01 N7 105.1(15)
N8 Fe01 N7 76.4(17)
N9 Fe01 N7 157.4(17)
N4 Fe01 N7 93.4(13)
N3 Fe01 N2 81.1(16)
N8 Fe01 N2 106.1(15)
N9 Fe01 N2 94.3(13)
N4 Fe01 N2 158.2(16)
N7 Fe01 N2 89.3(13)
N103 Fe02 N108 173.4(14)
N103 Fe02 N109 108.2(14)
N108 Fe02 N109 74.0(16)
N103 Fe02 N107 105.0(14)
N108 Fe02 N107 72.5(16)
N109 Fe02 N107 146.5(16)
N103 Fe02 N102 72.7(15)
N108 Fe02 N102 101.4(13)
N109 Fe02 N102 88.1(12)
N107 Fe02 N102 97.9(12)
N103 Fe02 N104 73.7(14)
N108 Fe02 N104 112.3(13)
N109 Fe02 N104 99.7(12)
N107 Fe02 N104 93.5(12)
N102 Fe02 N104 146.3(15)
C2 O1 C1 119(4)
C24 O2 C25 119(5)
C102 O101 C101 117(5)
C124 O102 C125 117(5)
N2 N1 C8 109(4)
N2 N1 H1B 125.6
C8 N1 H1B 125.6
C10 N2 N1 111(4)
C10 N2 Fe01 115(4)
N1 N2 Fe01 134(3)
C15 N3 C11 118(4)
C15 N3 Fe01 125(4)
C11 N3 Fe01 116(3)
C16 N4 N5 106(4)
C16 N4 Fe01 116(4)
N5 N4 Fe01 138(3)
N4 N5 C18 113(4)
N4 N5 H5A 123.5
C18 N5 H5A 123.5
C26 N6 N7 111(4)
C26 N6 H6A 124.7
N7 N6 H6A 124.7
C28 N7 N6 106(4)
C28 N7 Fe01 115(4)
N6 N7 Fe01 137(3)
C29 N8 C33 118(5)
C29 N8 Fe01 126(4)
C33 N8 Fe01 115(4)
C34 N9 N10 106(5)
C34 N9 Fe01 118(4)
N10 N9 Fe01 136(3)
C36 N10 N9 110(4)
C36 N10 H10C 125.2
N9 N10 H10C 125.2
N102 N101 C108 115(4)
N102 N101 H10D 122.7
C108 N101 H10D 122.7
C110 N102 N101 105(4)
C110 N102 Fe02 117(4)
N101 N102 Fe02 137(3)
C115 N103 C111 115(5)
C115 N103 Fe02 123(4)
C111 N103 Fe02 122(3)
N105 N104 C116 106(4)
N105 N104 Fe02 140(3)
C116 N104 Fe02 114(3)
C118 N105 N104 108(4)
C118 N105 H10E 125.9
N104 N105 H10E 125.9
N107 N106 C126 117(4)
N107 N106 H10F 121.6
C126 N106 H10F 121.6
N106 N107 C128 102(4)
N106 N107 Fe02 139(3)
C128 N107 Fe02 118(4)
C129 N108 C133 112(5)
C129 N108 Fe02 125(4)
C133 N108 Fe02 123(4)
N110 N109 C134 103(4)
N110 N109 Fe02 137(3)
C134 N109 Fe02 118(4)
C136 N110 N109 111(4)
C136 N110 H11A 124.3
N109 N110 H11A 124.3
O1 C1 H1A 109.5
O1 C1 H1C 109.5
H1A C1 H1C 109.5
O1 C1 H1D 109.5
H1A C1 H1D 109.5
H1C C1 H1D 109.5
C7 C2 C3 126(6)
C7 C2 O1 111(6)
C3 C2 O1 124(6)
C4 C3 C2 114(6)
C4 C3 H3A 122.9
C2 C3 H3A 122.9
C3 C4 C5 125(6)
C3 C4 H4A 117.7
C5 C4 H4A 117.7
C6 C5 C4 118(5)
C6 C5 H5B 121.2
C4 C5 H5B 121.2
C5 C6 C7 123(5)
C5 C6 H6B 118.7
C7 C6 H6B 118.7
C2 C7 C6 115(6)
C2 C7 C8 127(6)
C6 C7 C8 117(6)
C9 C8 N1 105(5)
C9 C8 C7 133(5)
N1 C8 C7 122(5)
C8 C9 C10 111(5)
C8 C9 H9A 124.7
C10 C9 H9A 124.7
N2 C10 C9 105(5)
N2 C10 C11 116(5)
C9 C10 C11 138(5)
C12 C11 C10 128(5)
C12 C11 N3 120(5)
C10 C11 N3 112(5)
C13 C12 C11 120(5)
C13 C12 H12A 120.2
C11 C12 H12A 120.2
C12 C13 C14 122(5)
C12 C13 H13A 118.9
C14 C13 H13A 118.9
C15 C14 C13 117(5)
C15 C14 H14A 121.6
C13 C14 H14A 121.6
C14 C15 N3 123(5)
C14 C15 C16 134(5)
N3 C15 C16 102(5)
N4 C16 C17 111(5)
N4 C16 C15 119(5)
C17 C16 C15 129(5)
C18 C17 C16 104(5)
C18 C17 H17A 127.8
C16 C17 H17A 127.8
N5 C18 C17 105(5)
N5 C18 C19 125(5)
C17 C18 C19 130(5)
C20 C19 C24 126(6)
C20 C19 C18 116(5)
C24 C19 C18 118(6)
C19 C20 C21 112(5)
C19 C20 H20A 124.2
C21 C20 H20A 124.2
C22 C21 C20 122(6)
C22 C21 H21A 118.8
C20 C21 H21A 118.8
C21 C22 C23 127(6)
C21 C22 H22A 116.7
C23 C22 H22A 116.7
C22 C23 C24 117(6)
C22 C23 H23A 121.3
C24 C23 H23A 121.3
O2 C24 C23 125(6)
O2 C24 C19 119(6)
C23 C24 C19 115(6)
O2 C25 H25A 109.5
O2 C25 H25B 109.5
H25A C25 H25B 109.5
O2 C25 H25C 109.5
H25A C25 H25C 109.5
H25B C25 H25C 109.5
N6 C26 C27 108(5)
N6 C26 H26A 126.2
C27 C26 H26A 126.2
C26 C27 C28 108(5)
C26 C27 H27A 126.2
C28 C27 H27A 126.2
N7 C28 C27 108(5)
N7 C28 C29 118(5)
C27 C28 C29 134(5)
N8 C29 C30 126(5)
N8 C29 C28 103(5)
C30 C29 C28 131(5)
C31 C30 C29 116(5)
C31 C30 H30A 122.0
C29 C30 H30A 122.0
C30 C31 C32 124(5)
C30 C31 H31A 118.1
C32 C31 H31A 118.1
C31 C32 C33 120(5)
C31 C32 H32A 119.9
C33 C32 H32A 119.9
N8 C33 C34 113(5)
N8 C33 C32 116(5)
C34 C33 C32 131(5)
N9 C34 C35 112(5)
N9 C34 C33 113(6)
C35 C34 C33 135(5)
C36 C35 C34 103(5)
C36 C35 H35A 128.7
C34 C35 H35A 128.7
N10 C36 C35 110(5)
N10 C36 H36A 125.1
C35 C36 H36A 125.1
O101 C101 H10A 109.5
O101 C101 H10B 109.5
H10A C101 H10B 109.5
O101 C101 H10L 109.5
H10A C101 H10L 109.5
H10B C101 H10L 109.5
O101 C102 C107 113(6)
O101 C102 C103 123(6)
C107 C102 C103 124(7)
C104 C103 C102 116(6)
C104 C103 H10G 122.0
C102 C103 H10G 122.0
C103 C104 C105 123(6)
C103 C104 H10H 118.3
C105 C104 H10H 118.3
C104 C105 C106 122(5)
C104 C105 H10I 119.1
C106 C105 H10I 119.1
C105 C106 C107 114(5)
C105 C106 H10J 123.0
C107 C106 H10J 123.0
C102 C107 C106 120(6)
C102 C107 C108 124(6)
C106 C107 C108 116(6)
N101 C108 C109 104(5)
N101 C108 C107 127(5)
C109 C108 C107 129(5)
C108 C109 C110 107(5)
C108 C109 H10K 126.7
C110 C109 H10K 126.7
N102 C110 C109 110(5)
N102 C110 C111 118(5)
C109 C110 C111 132(5)
C112 C111 C110 129(5)
C112 C111 N103 121(5)
C110 C111 N103 110(5)
C113 C112 C111 119(5)
C113 C112 H11B 120.4
C111 C112 H11B 120.4
C112 C113 C114 123(5)
C112 C113 H11C 118.5
C114 C113 H11C 118.5
C113 C114 C115 116(5)
C113 C114 H11D 121.9
C115 C114 H11D 121.9
N103 C115 C114 125(5)
N103 C115 C116 113(5)
C114 C115 C116 122(5)
C117 C116 N104 108(5)
C117 C116 C115 136(6)
N104 C116 C115 116(5)
C118 C117 C116 109(6)
C118 C117 H11E 125.7
C116 C117 H11E 125.7
C117 C118 N105 109(5)
C117 C118 C119 127(6)
N105 C118 C119 124(5)
C124 C119 C120 118(6)
C124 C119 C118 129(6)
C120 C119 C118 113(5)
C121 C120 C119 120(5)
C121 C120 H12B 120.1
C119 C120 H12B 120.1
C120 C121 C122 112(6)
C120 C121 H12C 124.2
C122 C121 H12C 124.2
C121 C122 C123 136(6)
C121 C122 H12D 112.0
C123 C122 H12D 112.0
C124 C123 C122 101(5)
C124 C123 H12E 129.5
C122 C123 H12E 129.5
C119 C124 O102 111(6)
C119 C124 C123 133(7)
O102 C124 C123 116(6)
O102 C125 H12H 109.5
O102 C125 H12I 109.5
H12H C125 H12I 109.5
O102 C125 H12J 109.5
H12H C125 H12J 109.5
H12I C125 H12J 109.5
C127 C126 N106 100(5)
C127 C126 H12F 129.9
N106 C126 H12F 129.9
C126 C127 C128 114(5)
C126 C127 H12G 122.8
C128 C127 H12G 122.8
N107 C128 C127 107(5)
N107 C128 C129 114(5)
C127 C128 C129 139(5)
N108 C129 C130 128(5)
N108 C129 C128 110(5)
C130 C129 C128 122(5)
C131 C130 C129 113(5)
C131 C130 H13B 123.7
C129 C130 H13B 123.7
C132 C131 C130 123(6)
C132 C131 H13C 118.3
C130 C131 H13C 118.3
C131 C132 C133 119(6)
C131 C132 H13D 120.7
C133 C132 H13D 120.7
N108 C133 C132 124(5)
N108 C133 C134 110(5)
C132 C133 C134 126(5)
N109 C134 C135 110(5)
N109 C134 C133 115(5)
C135 C134 C133 135(5)
C136 C135 C134 105(5)
C136 C135 H13E 127.7
C134 C135 H13E 127.7
C135 C136 N110 111(5)
C135 C136 H13F 124.5
N110 C136 H13F 124.5

loop_
_geom_bond_atom_site_label_1
_geom_bond_atom_site_label_2
_geom_bond_distance
Cl1_1 O3_1 1.382(12)
Cl1_1 O2_1 1.384(12)
Cl1_1 O1_1 1.390(12)
Cl1_1 O4_1 1.400(12)
Cl1_2 O4_2 1.386(12)
Cl1_2 O2_2 1.389(12)
Cl1_2 O3_2 1.390(12)
Cl1_2 O1_2 1.392(12)
Cl1_3 O2_3 1.384(12)
Cl1_3 O1_3 1.388(12)
Cl1_3 O4_3 1.391(12)
Cl1_3 O3_3 1.392(12)
Cl1_4 O1_4 1.384(12)
Cl1_4 O4_4 1.389(12)
Cl1_4 O3_4 1.389(12)
Cl1_4 O2_4 1.392(12)
Fe01 N3 1.88(3)
Fe01 N8 1.88(4)
Fe01 N9 1.95(4)
Fe01 N4 1.96(4)
Fe01 N7 1.96(4)
Fe01 N2 1.99(4)
Fe02 N103 2.08(4)
Fe02 N108 2.09(4)
Fe02 N109 2.12(4)
Fe02 N107 2.14(4)
Fe02 N102 2.20(4)
Fe02 N104 2.22(4)
O1 C2 1.42(5)
O1 C1 1.46(5)
O2 C24 1.30(5)
O2 C25 1.44(5)
O101 C102 1.37(6)
O101 C101 1.40(5)
O102 C124 1.38(5)
O102 C125 1.44(5)
N1 N2 1.32(4)
N1 C8 1.39(4)
N1 H1B 0.8700
N2 C10 1.31(4)
N3 C15 1.36(5)
N3 C11 1.43(4)
N4 C16 1.29(4)
N4 N5 1.33(4)
N5 C18 1.36(5)
N5 H5A 0.8700
N6 C26 1.33(4)
N6 N7 1.39(4)
N6 H6A 0.8700
N7 C28 1.34(4)
N8 C29 1.36(4)
N8 C33 1.42(4)
N9 C34 1.29(4)
N9 N10 1.32(4)
N10 C36 1.32(4)
N10 H10C 0.8700
N101 N102 1.34(4)
N101 C108 1.36(5)
N101 H10D 0.8700
N102 C110 1.33(4)
N103 C115 1.32(4)
N103 C111 1.43(5)
N104 N105 1.36(4)
N104 C116 1.39(4)
N105 C118 1.36(5)
N105 H10E 0.8700
N106 N107 1.35(4)
N106 C126 1.35(4)
N106 H10F 0.8700
N107 C128 1.36(4)
N108 C129 1.33(5)
N108 C133 1.36(5)
N109 N110 1.33(4)
N109 C134 1.37(4)
N110 C136 1.32(4)
N110 H11A 0.8700
C1 H1A 0.9700
C1 H1C 0.9700
C1 H1D 0.9700
C2 C7 1.39(6)
C2 C3 1.40(6)
C3 C4 1.37(6)
C3 H3A 0.9400
C4 C5 1.39(5)
C4 H4A 0.9400
C5 C6 1.38(5)
C5 H5B 0.9400
C6 C7 1.39(5)
C6 H6B 0.9400
C7 C8 1.47(6)
C8 C9 1.32(5)
C9 C10 1.39(5)
C9 H9A 0.9400
C10 C11 1.40(5)
C11 C12 1.37(5)
C12 C13 1.34(5)
C12 H12A 0.9400
C13 C14 1.42(5)
C13 H13A 0.9400
C14 C15 1.36(5)
C14 H14A 0.9400
C15 C16 1.47(5)
C16 C17 1.42(5)
C17 C18 1.38(5)
C17 H17A 0.9400
C18 C19 1.52(6)
C19 C20 1.40(6)
C19 C24 1.46(6)
C20 C21 1.45(5)
C20 H20A 0.9400
C21 C22 1.31(6)
C21 H21A 0.9400
C22 C23 1.36(6)
C22 H22A 0.9400
C23 C24 1.42(6)
C23 H23A 0.9400
C25 H25A 0.9700
C25 H25B 0.9700
C25 H25C 0.9700
C26 C27 1.35(5)
C26 H26A 0.9400
C27 C28 1.42(5)
C27 H27A 0.9400
C28 C29 1.44(5)
C29 C30 1.37(5)
C30 C31 1.33(5)
C30 H30A 0.9400
C31 C32 1.36(5)
C31 H31A 0.9400
C32 C33 1.45(5)
C32 H32A 0.9400
C33 C34 1.44(5)
C34 C35 1.38(5)
C35 C36 1.34(5)
C35 H35A 0.9400
C36 H36A 0.9400
C101 H10A 0.9700
C101 H10B 0.9700
C101 H10L 0.9700
C102 C107 1.37(6)
C102 C103 1.37(6)
C103 C104 1.33(6)
C103 H10G 0.9400
C104 C105 1.38(5)
C104 H10H 0.9400
C105 C106 1.42(5)
C105 H10I 0.9400
C106 C107 1.42(6)
C106 H10J 0.9400
C107 C108 1.46(6)
C108 C109 1.39(5)
C109 C110 1.42(5)
C109 H10K 0.9400
C110 C111 1.42(5)
C111 C112 1.40(5)
C112 C113 1.31(5)
C112 H11B 0.9400
C113 C114 1.38(5)
C113 H11C 0.9400
C114 C115 1.41(5)
C114 H11D 0.9400
C115 C116 1.46(5)
C116 C117 1.34(5)
C117 C118 1.33(5)
C117 H11E 0.9400
C118 C119 1.56(6)
C119 C124 1.31(6)
C119 C120 1.45(6)
C120 C121 1.37(6)
C120 H12B 0.9400
C121 C122 1.41(6)
C121 H12C 0.9400
C122 C123 1.43(6)
C122 H12D 0.9400
C123 C124 1.41(6)
C123 H12E 0.9400
C125 H12H 0.9700
C125 H12I 0.9700
C125 H12J 0.9700
C126 C127 1.30(5)
C126 H12F 0.9400
C127 C128 1.37(5)
C127 H12G 0.9400
C128 C129 1.49(5)
C129 C130 1.40(5)
C130 C131 1.37(5)
C130 H13B 0.9400
C131 C132 1.31(5)
C131 H13C 0.9400
C132 C133 1.37(5)
C132 H13D 0.9400
C133 C134 1.49(5)
C134 C135 1.40(5)
C135 C136 1.29(5)
C135 H13E 0.9400
C136 H13F 0.9400
